data_7045246
loop_
_publ_author_name
'Shmakova, Alexandra A.'
'Glebov, Eugeniy M.'
'Korolev, Valeri V.'
'Stass, Dmitri V.'
'Benassi, Enrico'
'Abramov, Pavel A.'
'Sokolov, Maxim N.'

_publ_section_title
;
 Photochromism in oxalatoniobates.
;
_journal_issue 7
_journal_name_full 'Dalton transactions (Cambridge, England : 2003)'
_journal_page_first 2247
_journal_page_last 2255
_journal_paper_doi 10.1039/c7dt04077f
_journal_volume 47
_journal_year 2018
_chemical_formula_sum 'C42 H33 N6 Nb O16'
_chemical_formula_weight 970.65
_space_group_crystal_system monoclinic
_space_group_IT_number 14
_space_group_name_Hall '-P 2yn'
_space_group_name_H-M_alt 'P 1 21/n 1'
_symmetry_space_group_name_Hall '-P 2yn'
_symmetry_space_group_name_H-M 'P 1 21/n 1'
_atom_sites_solution_hydrogens mixed
_atom_sites_solution_primary direct
_atom_sites_solution_secondary difmap
_audit_creation_method SHELXL-2017/1
_audit_update_record
;
2017-10-24 deposited with the CCDC.
2018-01-09 downloaded from the CCDC.
;
_cell_angle_alpha 90
_cell_angle_beta 94.233(2)
_cell_angle_gamma 90
_cell_formula_units_Z 4
_cell_length_a 11.5308(3)
_cell_length_b 18.3361(4)
_cell_length_c 18.4899(4)
_cell_measurement_reflns_used 6712
_cell_measurement_temperature 130(2)
_cell_measurement_theta_max 28.5770
_cell_measurement_theta_min 3.7620
_cell_volume 3898.65(16)
_computing_cell_refinement 'CrysAlisPro 1.171.38.41 (Rigaku OD, 2015)'
_computing_data_collection 'CrysAlisPro 1.171.38.41 (Rigaku OD, 2015)'
_computing_data_reduction 'CrysAlisPro 1.171.38.41 (Rigaku OD, 2015)'
_computing_molecular_graphics 'ShelXle (H\"ubschle, 2011)'
_computing_publication_material 'CIFTAB-2014 (Sheldrick, 2014)'
_computing_structure_refinement 'SHELXL-2014 (Sheldrick, 2014)'
_computing_structure_solution 'SHELXS-2014 (Sheldrick, 2014)'
_diffrn_ambient_temperature 130(2)
_diffrn_detector 'CCD plate'
_diffrn_detector_area_resol_mean 10.6168
_diffrn_detector_type AtlasS2
_diffrn_measured_fraction_theta_full 0.998
_diffrn_measured_fraction_theta_max 0.836
_diffrn_measurement_device 'four-circle diffractometer'
_diffrn_measurement_device_type 'New Xcalibur, AtlasS2'
_diffrn_measurement_method '\w scans'
_diffrn_radiation_monochromator graphite
_diffrn_radiation_probe x-ray
_diffrn_radiation_source 'fine-focus sealed tube'
_diffrn_radiation_type MoK\a
_diffrn_radiation_wavelength 0.71073
_diffrn_reflns_av_R_equivalents 0.0384
_diffrn_reflns_av_unetI/netI 0.0658
_diffrn_reflns_Laue_measured_fraction_full 0.998
_diffrn_reflns_Laue_measured_fraction_max 0.836
_diffrn_reflns_limit_h_max 14
_diffrn_reflns_limit_h_min -14
_diffrn_reflns_limit_k_max 25
_diffrn_reflns_limit_k_min -22
_diffrn_reflns_limit_l_max 17
_diffrn_reflns_limit_l_min -25
_diffrn_reflns_number 22656
_diffrn_reflns_point_group_measured_fraction_full 0.998
_diffrn_reflns_point_group_measured_fraction_max 0.836
_diffrn_reflns_theta_full 25.500
_diffrn_reflns_theta_max 29.638
_diffrn_reflns_theta_min 3.496
_diffrn_source 'sealed X-ray tube'
_exptl_absorpt_coefficient_mu 0.397
_exptl_absorpt_correction_T_max 1.00000
_exptl_absorpt_correction_T_min 0.99247
_exptl_absorpt_correction_type multi-scan
_exptl_absorpt_process_details
;
CrysAlisPro 1.171.38.41 (Rigaku Oxford Diffraction, 2015)
Empirical absorption correction using spherical harmonics,
implemented in SCALE3 ABSPACK scaling algorithm.
;
_exptl_crystal_colour colorless
_exptl_crystal_density_diffrn 1.654
_exptl_crystal_description prism
_exptl_crystal_F_000 1984
_exptl_crystal_size_max 0.100
_exptl_crystal_size_mid 0.100
_exptl_crystal_size_min 0.060
_refine_diff_density_max 0.353
_refine_diff_density_min -0.455
_refine_diff_density_rms 0.085
_refine_ls_extinction_method none
_refine_ls_goodness_of_fit_ref 1.029
_refine_ls_hydrogen_treatment mixed
_refine_ls_matrix_type full
_refine_ls_number_parameters 613
_refine_ls_number_reflns 9194
_refine_ls_number_restraints 0
_refine_ls_restrained_S_all 1.029
_refine_ls_R_factor_all 0.0693
_refine_ls_R_factor_gt 0.0418
_refine_ls_shift/su_max 0.002
_refine_ls_shift/su_mean 0.000
_refine_ls_structure_factor_coef Fsqd
_refine_ls_weighting_details 'w=1/[\s^2^(Fo^2^)+(0.0316P)^2^+0.3648P] where P=(Fo^2^+2Fc^2^)/3'
_refine_ls_weighting_scheme calc
_refine_ls_wR_factor_gt 0.0767
_refine_ls_wR_factor_ref 0.0838
_reflns_Friedel_coverage 0.000
_reflns_number_gt 6880
_reflns_number_total 9194
_reflns_threshold_expression >2\s(I)
_cod_data_source_file c7dt04077f2.cif
_cod_data_source_block 21_a
_cod_depositor_comments 'Adding full bibliography for 7045245--7045247.cif.'
_cod_database_code 7045246
_shelx_shelxl_version_number 2017/1
_shelx_space_group_comment
;
The symmetry employed for this shelxl refinement is uniquely defined
by the following loop, which should always be used as a source of
symmetry information in preference to the above space-group names.
They are only intended as comments.
;
_shelx_estimated_absorpt_t_min 0.961
_shelx_estimated_absorpt_t_max 0.977

loop_
_space_group_symop_operation_xyz
'x, y, z'
'-x+1/2, y+1/2, -z+1/2'
'-x, -y, -z'
'x-1/2, -y-1/2, z-1/2'

loop_
_atom_site_label
_atom_site_type_symbol
_atom_site_fract_x
_atom_site_fract_y
_atom_site_fract_z
_atom_site_U_iso_or_equiv
_atom_site_adp_type
_atom_site_occupancy
_atom_site_site_symmetry_order
_atom_site_calc_flag
_atom_site_refinement_flags_posn
_atom_site_refinement_flags_adp
C1 C 0.3751(2) 0.30197(12) 0.63691(12) 0.0172(5) Uani 1 1 d . .
C2 C 0.4126(2) 0.29792(12) 0.71823(12) 0.0158(5) Uani 1 1 d . .
C3 C 0.8394(2) 0.25891(13) 0.75635(13) 0.0192(5) Uani 1 1 d . .
C4 C 0.8921(2) 0.25255(12) 0.68270(13) 0.0177(5) Uani 1 1 d . .
C5 C 0.5933(2) 0.14992(13) 0.56595(12) 0.0161(5) Uani 1 1 d . .
C6 C 0.6170(2) 0.20855(12) 0.50856(12) 0.0140(5) Uani 1 1 d . .
C7 C 0.8386(3) 0.05485(16) 0.63990(13) 0.0303(7) Uani 1 1 d . .
H7A H 0.774611 0.084957 0.649762 0.036 Uiso 1 1 calc R U
C8 C 0.8386(3) -0.01746(16) 0.66414(14) 0.0351(7) Uani 1 1 d . .
H8A H 0.775996 -0.035383 0.689726 0.042 Uiso 1 1 calc R U
C9 C 0.9299(3) -0.06220(16) 0.65053(13) 0.0316(7) Uani 1 1 d . .
H9A H 0.931144 -0.111457 0.666494 0.038 Uiso 1 1 calc R U
C10 C 1.0212(3) -0.03435(14) 0.61282(13) 0.0259(7) Uani 1 1 d . .
C11 C 1.0132(2) 0.03986(14) 0.59099(13) 0.0237(6) Uani 1 1 d . .
C12 C 1.1068(2) 0.07005(13) 0.55470(13) 0.0240(6) Uani 1 1 d . .
C13 C 1.1916(3) 0.17378(15) 0.50338(16) 0.0336(7) Uani 1 1 d . .
H13A H 1.185906 0.223910 0.490616 0.040 Uiso 1 1 calc R U
C14 C 1.2902(3) 0.13508(16) 0.48990(15) 0.0354(7) Uani 1 1 d . .
H14A H 1.353131 0.158420 0.468868 0.042 Uiso 1 1 calc R U
C15 C 1.2962(3) 0.06194(15) 0.50737(14) 0.0310(7) Uani 1 1 d . .
H15A H 1.362596 0.034284 0.496939 0.037 Uiso 1 1 calc R U
C16 C 1.2046(2) 0.02835(14) 0.54047(13) 0.0249(6) Uani 1 1 d . .
C17 C 1.2080(3) -0.04725(14) 0.56153(13) 0.0275(7) Uani 1 1 d . .
H17A H 1.272517 -0.076649 0.551064 0.033 Uiso 1 1 calc R U
C18 C 1.1203(3) -0.07648(14) 0.59596(13) 0.0287(7) Uani 1 1 d . .
H18A H 1.124196 -0.126451 0.609473 0.034 Uiso 1 1 calc R U
C19 C 1.0808(2) 0.35293(14) 0.33142(13) 0.0241(6) Uani 1 1 d . .
H19A H 1.088387 0.303163 0.318274 0.029 Uiso 1 1 calc R U
C20 C 1.1686(2) 0.40159(14) 0.31391(13) 0.0253(6) Uani 1 1 d . .
H20A H 1.233096 0.384769 0.289480 0.030 Uiso 1 1 calc R U
C21 C 1.1599(2) 0.47383(14) 0.33253(12) 0.0221(6) Uani 1 1 d . .
H21A H 1.218438 0.507545 0.321195 0.027 Uiso 1 1 calc R U
C22 C 1.0635(2) 0.49719(13) 0.36853(11) 0.0161(5) Uani 1 1 d . .
C23 C 0.9801(2) 0.44402(13) 0.38304(11) 0.0166(5) Uani 1 1 d . .
C24 C 0.8820(2) 0.46576(12) 0.42084(11) 0.0144(5) Uani 1 1 d . .
C25 C 0.7090(2) 0.43098(13) 0.47262(12) 0.0191(5) Uani 1 1 d . .
H25A H 0.654800 0.393882 0.482303 0.023 Uiso 1 1 calc R U
C26 C 0.6934(2) 0.50152(14) 0.49758(12) 0.0225(6) Uani 1 1 d . .
H26A H 0.628852 0.512792 0.524650 0.027 Uiso 1 1 calc R U
C27 C 0.7721(2) 0.55494(13) 0.48283(12) 0.0192(6) Uani 1 1 d . .
H27A H 0.760922 0.603399 0.499117 0.023 Uiso 1 1 calc R U
C28 C 0.8687(2) 0.53830(12) 0.44385(11) 0.0163(5) Uani 1 1 d . .
C29 C 0.9553(2) 0.59070(13) 0.42775(13) 0.0210(6) Uani 1 1 d . .
H29A H 0.947138 0.639979 0.442422 0.025 Uiso 1 1 calc R U
C30 C 1.0482(2) 0.57095(13) 0.39201(12) 0.0206(6) Uani 1 1 d . .
H30A H 1.104707 0.606622 0.382183 0.025 Uiso 1 1 calc R U
C31 C 0.4582(2) 0.49141(14) 0.66802(13) 0.0240(6) Uani 1 1 d . .
H31A H 0.506072 0.459959 0.642258 0.029 Uiso 1 1 calc R U
C32 C 0.4911(2) 0.56500(14) 0.67537(13) 0.0251(6) Uani 1 1 d . .
H32A H 0.558892 0.582478 0.654841 0.030 Uiso 1 1 calc R U
C33 C 0.4234(2) 0.61116(14) 0.71274(13) 0.0228(6) Uani 1 1 d . .
H33A H 0.444215 0.661038 0.718735 0.027 Uiso 1 1 calc R U
C34 C 0.3235(2) 0.58420(13) 0.74191(12) 0.0184(6) Uani 1 1 d . .
C35 C 0.2977(2) 0.50942(13) 0.73095(12) 0.0174(5) Uani 1 1 d . .
C36 C 0.1959(2) 0.48047(12) 0.75979(12) 0.0165(5) Uani 1 1 d . .
C37 C 0.0831(2) 0.37614(14) 0.78141(13) 0.0242(6) Uani 1 1 d . .
H37A H 0.071532 0.325076 0.776003 0.029 Uiso 1 1 calc R U
C38 C 0.0071(2) 0.41747(14) 0.81914(13) 0.0242(6) Uani 1 1 d . .
H38A H -0.056945 0.395058 0.839861 0.029 Uiso 1 1 calc R U
C39 C 0.0254(2) 0.49120(14) 0.82621(12) 0.0235(6) Uani 1 1 d . .
H39A H -0.027542 0.520000 0.850999 0.028 Uiso 1 1 calc R U
C40 C 0.1209(2) 0.52444(13) 0.79739(12) 0.0190(6) Uani 1 1 d . .
C41 C 0.1495(2) 0.60029(13) 0.80671(13) 0.0232(6) Uani 1 1 d . .
H41A H 0.099323 0.631188 0.831331 0.028 Uiso 1 1 calc R U
C42 C 0.2466(3) 0.62837(13) 0.78106(12) 0.0230(6) Uani 1 1 d . .
H42A H 0.264387 0.678435 0.789083 0.028 Uiso 1 1 calc R U
N1 N 0.9224(2) 0.08374(12) 0.60408(11) 0.0267(5) Uani 1 1 d . .
N2 N 1.1047(2) 0.14160(12) 0.53402(13) 0.0289(6) Uani 1 1 d . .
H1 H 1.043(3) 0.1654(15) 0.5396(15) 0.035 Uiso 1 1 d . U
N3 N 0.98848(19) 0.37220(11) 0.36505(10) 0.0210(5) Uani 1 1 d . .
N4 N 0.80012(18) 0.41546(11) 0.43513(10) 0.0159(4) Uani 1 1 d . .
H2 H 0.808(2) 0.3701(13) 0.4180(12) 0.019 Uiso 1 1 d . U
N5 N 0.36516(19) 0.46332(11) 0.69465(10) 0.0203(5) Uani 1 1 d . .
N6 N 0.1722(2) 0.40828(11) 0.75285(11) 0.0197(5) Uani 1 1 d . .
H3 H 0.217(2) 0.3835(14) 0.7318(14) 0.024 Uiso 1 1 d . U
O1 O 0.66765(15) 0.38251(8) 0.63817(8) 0.0185(4) Uani 1 1 d . .
O2 O 0.46361(15) 0.30171(9) 0.59782(8) 0.0179(4) Uani 1 1 d . .
O3 O 0.27293(16) 0.30413(10) 0.61514(9) 0.0285(4) Uani 1 1 d . .
O4 O 0.34069(15) 0.29757(8) 0.76375(8) 0.0202(4) Uani 1 1 d . .
O5 O 0.52308(15) 0.29408(8) 0.73147(8) 0.0172(4) Uani 1 1 d . .
O6 O 0.72920(15) 0.27354(9) 0.74963(8) 0.0205(4) Uani 1 1 d . .
O7 O 0.89897(16) 0.25184(10) 0.81305(9) 0.0275(4) Uani 1 1 d . .
O8 O 0.99554(16) 0.24325(9) 0.67703(9) 0.0253(4) Uani 1 1 d . .
O9 O 0.81268(15) 0.25975(9) 0.62929(8) 0.0177(4) Uani 1 1 d . .
O10 O 0.60066(15) 0.17420(8) 0.63167(8) 0.0168(4) Uani 1 1 d . .
O11 O 0.57163(16) 0.08723(8) 0.54684(8) 0.0228(4) Uani 1 1 d . .
O12 O 0.61045(16) 0.19314(9) 0.44398(8) 0.0218(4) Uani 1 1 d . .
O13 O 0.64437(14) 0.27209(8) 0.53479(8) 0.0148(4) Uani 1 1 d . .
O1W O 0.77850(19) 0.27496(10) 0.38889(10) 0.0254(5) Uani 1 1 d . .
H4 H 0.722(3) 0.2504(15) 0.4000(15) 0.030 Uiso 1 1 d . U
H5 H 0.793(3) 0.2640(16) 0.3549(15) 0.030 Uiso 1 1 d . U
O2W O 0.94415(18) 0.24721(10) 0.50861(10) 0.0259(4) Uani 1 1 d . .
H6 H 0.904(3) 0.2506(15) 0.4721(15) 0.031 Uiso 1 1 d . U
H7 H 0.902(3) 0.2517(15) 0.5424(15) 0.031 Uiso 1 1 d . U
O3W O 0.8768(3) 0.17546(15) 0.94693(12) 0.0748(11) Uani 1 1 d . .
H8 H 0.915(4) 0.188(2) 0.983(2) 0.090 Uiso 1 1 d . U
H9 H 0.888(4) 0.199(2) 0.917(2) 0.090 Uiso 1 1 d . U
Nb1 Nb 0.63862(2) 0.29121(2) 0.64786(2) 0.01248(6) Uani 1 1 d . .

loop_
_atom_site_aniso_label
_atom_site_aniso_U_11
_atom_site_aniso_U_22
_atom_site_aniso_U_33
_atom_site_aniso_U_23
_atom_site_aniso_U_13
_atom_site_aniso_U_12
C1 0.0150(14) 0.0147(12) 0.0221(12) 0.0035(10) 0.0034(10) 0.0002(11)
C2 0.0179(14) 0.0085(11) 0.0216(12) 0.0011(9) 0.0054(9) 0.0026(10)
C3 0.0195(15) 0.0156(12) 0.0222(13) 0.0045(10) -0.0005(10) -0.0048(11)
C4 0.0147(14) 0.0102(12) 0.0278(13) 0.0031(10) -0.0004(10) -0.0018(10)
C5 0.0090(13) 0.0183(13) 0.0213(12) -0.0010(10) 0.0032(9) 0.0000(10)
C6 0.0092(12) 0.0166(12) 0.0167(11) -0.0004(10) 0.0032(8) 0.0031(10)
C7 0.0297(18) 0.0376(17) 0.0225(13) -0.0068(12) -0.0052(12) 0.0108(14)
C8 0.034(2) 0.0470(19) 0.0233(14) -0.0012(13) -0.0023(12) -0.0012(15)
C9 0.043(2) 0.0323(16) 0.0186(13) 0.0011(12) -0.0075(12) 0.0047(15)
C10 0.0331(18) 0.0248(14) 0.0178(12) -0.0048(11) -0.0114(11) 0.0056(13)
C11 0.0246(16) 0.0245(14) 0.0202(13) -0.0082(11) -0.0103(11) 0.0043(12)
C12 0.0228(16) 0.0203(14) 0.0271(13) -0.0088(11) -0.0101(11) 0.0042(12)
C13 0.0281(19) 0.0216(15) 0.0500(18) -0.0053(13) -0.0044(14) -0.0028(14)
C14 0.0248(18) 0.0333(17) 0.0469(17) -0.0100(14) -0.0052(13) -0.0025(14)
C15 0.0227(17) 0.0335(16) 0.0354(15) -0.0135(13) -0.0066(12) 0.0060(13)
C16 0.0229(16) 0.0248(14) 0.0252(13) -0.0131(11) -0.0110(11) 0.0054(12)
C17 0.0326(18) 0.0250(14) 0.0231(13) -0.0117(11) -0.0107(12) 0.0127(13)
C18 0.040(2) 0.0212(14) 0.0230(13) -0.0055(11) -0.0112(13) 0.0128(13)
C19 0.0225(16) 0.0236(14) 0.0267(13) -0.0093(11) 0.0051(11) 0.0011(12)
C20 0.0212(16) 0.0302(15) 0.0250(13) -0.0087(11) 0.0059(11) -0.0021(12)
C21 0.0170(15) 0.0294(15) 0.0201(12) 0.0018(11) 0.0020(10) -0.0058(12)
C22 0.0164(14) 0.0194(13) 0.0119(11) 0.0020(9) -0.0025(9) -0.0019(11)
C23 0.0173(14) 0.0187(12) 0.0132(11) -0.0023(10) -0.0016(9) 0.0005(11)
C24 0.0162(14) 0.0151(12) 0.0116(11) 0.0021(9) -0.0020(9) -0.0008(10)
C25 0.0194(15) 0.0217(13) 0.0166(12) 0.0032(10) 0.0033(10) -0.0020(11)
C26 0.0226(16) 0.0253(14) 0.0202(12) 0.0018(11) 0.0047(10) 0.0031(12)
C27 0.0227(16) 0.0168(12) 0.0177(12) 0.0005(10) -0.0010(10) 0.0030(11)
C28 0.0181(14) 0.0174(12) 0.0130(11) 0.0012(9) -0.0022(9) 0.0031(11)
C29 0.0265(16) 0.0134(12) 0.0222(12) 0.0008(10) -0.0041(11) -0.0001(11)
C30 0.0211(15) 0.0196(13) 0.0206(12) 0.0053(10) -0.0023(10) -0.0038(11)
C31 0.0171(15) 0.0246(14) 0.0302(14) -0.0039(11) 0.0012(11) 0.0064(12)
C32 0.0131(15) 0.0283(15) 0.0334(14) 0.0006(12) -0.0017(11) -0.0027(12)
C33 0.0218(16) 0.0174(13) 0.0281(14) -0.0012(11) -0.0057(11) -0.0015(11)
C34 0.0204(15) 0.0176(12) 0.0161(12) 0.0017(10) -0.0059(10) 0.0007(11)
C35 0.0175(15) 0.0169(12) 0.0168(12) -0.0001(10) -0.0042(10) 0.0037(11)
C36 0.0160(14) 0.0175(12) 0.0151(11) -0.0007(10) -0.0045(9) 0.0035(11)
C37 0.0221(16) 0.0216(14) 0.0282(14) 0.0016(11) -0.0034(11) -0.0003(12)
C38 0.0191(15) 0.0290(15) 0.0245(13) 0.0038(11) 0.0022(10) -0.0003(12)
C39 0.0245(16) 0.0291(15) 0.0173(12) -0.0004(11) 0.0035(10) 0.0102(12)
C40 0.0241(16) 0.0208(13) 0.0119(11) 0.0007(10) -0.0010(10) 0.0055(11)
C41 0.0292(17) 0.0195(13) 0.0209(13) -0.0028(10) 0.0033(11) 0.0101(12)
C42 0.0339(18) 0.0148(12) 0.0197(12) -0.0034(10) -0.0028(11) 0.0040(12)
N1 0.0267(15) 0.0292(13) 0.0230(11) -0.0096(10) -0.0069(10) 0.0083(11)
N2 0.0194(15) 0.0215(13) 0.0446(14) -0.0100(10) -0.0061(11) 0.0049(10)
N3 0.0205(13) 0.0202(11) 0.0223(11) -0.0053(9) 0.0013(9) -0.0015(10)
N4 0.0173(12) 0.0137(10) 0.0167(10) -0.0013(8) 0.0016(8) 0.0000(9)
N5 0.0182(13) 0.0194(11) 0.0232(11) -0.0033(9) 0.0004(9) 0.0026(10)
N6 0.0126(12) 0.0186(11) 0.0281(12) -0.0052(9) 0.0026(9) 0.0047(9)
O1 0.0163(10) 0.0172(8) 0.0226(9) -0.0011(7) 0.0042(7) 0.0003(7)
O2 0.0131(10) 0.0253(9) 0.0155(8) 0.0013(7) 0.0014(6) 0.0006(8)
O3 0.0138(10) 0.0395(11) 0.0322(10) 0.0107(8) 0.0018(8) 0.0004(9)
O4 0.0201(10) 0.0176(9) 0.0246(9) 0.0038(7) 0.0125(7) 0.0028(8)
O5 0.0154(10) 0.0213(9) 0.0155(8) 0.0004(7) 0.0043(6) 0.0018(8)
O6 0.0152(10) 0.0309(10) 0.0155(8) 0.0015(7) 0.0008(7) -0.0006(8)
O7 0.0203(11) 0.0391(11) 0.0223(9) 0.0100(8) -0.0049(8) -0.0040(9)
O8 0.0141(11) 0.0283(10) 0.0335(10) 0.0046(8) 0.0014(8) 0.0010(8)
O9 0.0126(10) 0.0213(9) 0.0195(8) -0.0009(7) 0.0032(7) 0.0025(7)
O10 0.0179(10) 0.0157(8) 0.0171(8) 0.0007(7) 0.0042(7) -0.0025(7)
O11 0.0280(11) 0.0141(9) 0.0273(9) -0.0032(7) 0.0086(8) -0.0062(8)
O12 0.0269(11) 0.0236(9) 0.0151(8) -0.0016(7) 0.0040(7) -0.0041(8)
O13 0.0151(10) 0.0146(8) 0.0150(8) -0.0008(6) 0.0042(6) -0.0014(7)
O1W 0.0311(13) 0.0258(11) 0.0210(9) -0.0054(8) 0.0139(8) -0.0093(9)
O2W 0.0244(12) 0.0304(11) 0.0233(10) -0.0001(9) 0.0050(8) 0.0038(9)
O3W 0.117(3) 0.086(2) 0.0212(12) 0.0021(12) 0.0021(14) -0.0764(19)
Nb1 0.01128(11) 0.01332(11) 0.01313(10) 0.00013(8) 0.00278(7) -0.00006(9)

loop_
_atom_type_symbol
_atom_type_description
_atom_type_scat_dispersion_real
_atom_type_scat_dispersion_imag
_atom_type_scat_source
C C 0.0033 0.0016 'International Tables Vol C Tables 4.2.6.8 and 6.1.1.4'
H H 0.0000 0.0000 'International Tables Vol C Tables 4.2.6.8 and 6.1.1.4'
N N 0.0061 0.0033 'International Tables Vol C Tables 4.2.6.8 and 6.1.1.4'
O O 0.0106 0.0060 'International Tables Vol C Tables 4.2.6.8 and 6.1.1.4'
Nb Nb -2.0727 0.6215 'International Tables Vol C Tables 4.2.6.8 and 6.1.1.4'

loop_
_geom_angle_atom_site_label_1
_geom_angle_atom_site_label_2
_geom_angle_atom_site_label_3
_geom_angle
O3 C1 O2 126.9(2)
O3 C1 C2 121.4(2)
O2 C1 C2 111.7(2)
O4 C2 O5 125.6(2)
O4 C2 C1 121.1(2)
O5 C2 C1 113.2(2)
O7 C3 O6 126.3(2)
O7 C3 C4 121.4(2)
O6 C3 C4 112.34(19)
O8 C4 O9 126.0(2)
O8 C4 C3 122.8(2)
O9 C4 C3 111.2(2)
O11 C5 O10 126.4(2)
O11 C5 C6 119.8(2)
O10 C5 C6 113.74(19)
O12 C6 O13 124.7(2)
O12 C6 C5 120.4(2)
O13 C6 C5 114.80(18)
N1 C7 C8 123.9(3)
N1 C7 H7A 118.1
C8 C7 H7A 118.1
C9 C8 C7 119.3(3)
C9 C8 H8A 120.4
C7 C8 H8A 120.4
C8 C9 C10 119.2(3)
C8 C9 H9A 120.4
C10 C9 H9A 120.4
C9 C10 C11 117.1(3)
C9 C10 C18 123.5(3)
C11 C10 C18 119.4(3)
N1 C11 C10 123.5(3)
N1 C11 C12 118.4(2)
C10 C11 C12 118.1(3)
N2 C12 C16 117.9(3)
N2 C12 C11 120.4(3)
C16 C12 C11 121.6(2)
N2 C13 C14 120.5(3)
N2 C13 H13A 119.8
C14 C13 H13A 119.8
C13 C14 C15 119.1(3)
C13 C14 H14A 120.5
C15 C14 H14A 120.5
C14 C15 C16 120.2(3)
C14 C15 H15A 119.9
C16 C15 H15A 119.9
C15 C16 C12 118.9(3)
C15 C16 C17 122.3(3)
C12 C16 C17 118.7(3)
C18 C17 C16 120.3(3)
C18 C17 H17A 119.8
C16 C17 H17A 119.8
C17 C18 C10 121.9(3)
C17 C18 H18A 119.1
C10 C18 H18A 119.1
N3 C19 C20 123.9(2)
N3 C19 H19A 118.0
C20 C19 H19A 118.0
C21 C20 C19 119.2(3)
C21 C20 H20A 120.4
C19 C20 H20A 120.4
C20 C21 C22 119.2(3)
C20 C21 H21A 120.4
C22 C21 H21A 120.4
C21 C22 C23 117.0(2)
C21 C22 C30 123.4(2)
C23 C22 C30 119.6(2)
N3 C23 C22 124.1(2)
N3 C23 C24 117.5(2)
C22 C23 C24 118.4(2)
N4 C24 C28 119.3(2)
N4 C24 C23 119.5(2)
C28 C24 C23 121.2(2)
N4 C25 C26 119.9(2)
N4 C25 H25A 120.0
C26 C25 H25A 120.0
C27 C26 C25 119.6(3)
C27 C26 H26A 120.2
C25 C26 H26A 120.2
C26 C27 C28 120.4(2)
C26 C27 H27A 119.8
C28 C27 H27A 119.8
C27 C28 C24 117.9(2)
C27 C28 C29 123.5(2)
C24 C28 C29 118.5(2)
C30 C29 C28 120.8(2)
C30 C29 H29A 119.6
C28 C29 H29A 119.6
C29 C30 C22 121.4(2)
C29 C30 H30A 119.3
C22 C30 H30A 119.3
N5 C31 C32 124.0(3)
N5 C31 H31A 118.0
C32 C31 H31A 118.0
C33 C32 C31 118.8(3)
C33 C32 H32A 120.6
C31 C32 H32A 120.6
C32 C33 C34 119.4(2)
C32 C33 H33A 120.3
C34 C33 H33A 120.3
C33 C34 C35 117.3(2)
C33 C34 C42 123.5(2)
C35 C34 C42 119.2(3)
N5 C35 C34 123.5(2)
N5 C35 C36 118.0(2)
C34 C35 C36 118.5(2)
N6 C36 C40 118.7(2)
N6 C36 C35 119.6(2)
C40 C36 C35 121.7(2)
N6 C37 C38 119.6(3)
N6 C37 H37A 120.2
C38 C37 H37A 120.2
C39 C38 C37 119.2(3)
C39 C38 H38A 120.4
C37 C38 H38A 120.4
C38 C39 C40 120.8(3)
C38 C39 H39A 119.6
C40 C39 H39A 119.6
C39 C40 C36 118.0(2)
C39 C40 C41 123.8(2)
C36 C40 C41 118.1(3)
C42 C41 C40 121.1(3)
C42 C41 H41A 119.5
C40 C41 H41A 119.5
C41 C42 C34 121.4(2)
C41 C42 H42A 119.3
C34 C42 H42A 119.3
C7 N1 C11 117.0(2)
C13 N2 C12 123.3(3)
C13 N2 H1 119(2)
C12 N2 H1 117(2)
C19 N3 C23 116.6(2)
C25 N4 C24 122.8(2)
C25 N4 H2 119.1(18)
C24 N4 H2 118.1(18)
C31 N5 C35 116.9(2)
C37 N6 C36 123.5(2)
C37 N6 H3 119(2)
C36 N6 H3 118(2)
C1 O2 Nb1 120.69(14)
C2 O5 Nb1 122.19(14)
C3 O6 Nb1 122.35(15)
C4 O9 Nb1 121.38(15)
C5 O10 Nb1 117.51(14)
C6 O13 Nb1 119.56(14)
H4 O1W H5 108(3)
H6 O2W H7 107(3)
H8 O3W H9 110(4)
O1 Nb1 O6 98.93(7)
O1 Nb1 O5 100.95(7)
O6 Nb1 O5 69.44(6)
O1 Nb1 O13 92.16(6)
O6 Nb1 O13 143.41(7)
O5 Nb1 O13 142.20(6)
O1 Nb1 O9 93.08(7)
O6 Nb1 O9 72.13(6)
O5 Nb1 O9 140.61(6)
O13 Nb1 O9 72.55(6)
O1 Nb1 O2 92.94(7)
O6 Nb1 O2 141.21(7)
O5 Nb1 O2 72.10(6)
O13 Nb1 O2 71.95(6)
O9 Nb1 O2 144.17(6)
O1 Nb1 O10 166.24(6)
O6 Nb1 O10 92.98(6)
O5 Nb1 O10 89.65(6)
O13 Nb1 O10 74.12(6)
O9 Nb1 O10 83.98(6)
O2 Nb1 O10 81.90(6)

loop_
_geom_bond_atom_site_label_1
_geom_bond_atom_site_label_2
_geom_bond_distance
C1 O3 1.217(3)
C1 O2 1.293(3)
C1 C2 1.535(3)
C2 O4 1.225(3)
C2 O5 1.281(3)
C3 O7 1.217(3)
C3 O6 1.296(3)
C3 C4 1.536(4)
C4 O8 1.217(3)
C4 O9 1.303(3)
C5 O11 1.223(3)
C5 O10 1.291(3)
C5 C6 1.549(3)
C6 O12 1.224(3)
C6 O13 1.292(3)
C7 N1 1.322(4)
C7 C8 1.400(4)
C7 H7A 0.9500
C8 C9 1.372(4)
C8 H8A 0.9500
C9 C10 1.401(4)
C9 H9A 0.9500
C10 C11 1.420(4)
C10 C18 1.433(4)
C11 N1 1.356(3)
C11 C12 1.425(4)
C12 N2 1.366(3)
C12 C16 1.403(4)
C13 N2 1.325(4)
C13 C14 1.378(4)
C13 H13A 0.9500
C14 C15 1.380(4)
C14 H14A 0.9500
C15 C16 1.402(4)
C15 H15A 0.9500
C16 C17 1.439(4)
C17 C18 1.346(4)
C17 H17A 0.9500
C18 H18A 0.9500
C19 N3 1.320(3)
C19 C20 1.405(4)
C19 H19A 0.9500
C20 C21 1.374(4)
C20 H20A 0.9500
C21 C22 1.404(4)
C21 H21A 0.9500
C22 C23 1.409(3)
C22 C30 1.435(3)
C23 N3 1.363(3)
C23 C24 1.430(3)
C24 N4 1.359(3)
C24 C28 1.408(3)
C25 N4 1.331(3)
C25 C26 1.390(3)
C25 H25A 0.9500
C26 C27 1.376(4)
C26 H26A 0.9500
C27 C28 1.405(4)
C27 H27A 0.9500
C28 C29 1.433(4)
C29 C30 1.350(4)
C29 H29A 0.9500
C30 H30A 0.9500
C31 N5 1.318(3)
C31 C32 1.405(4)
C31 H31A 0.9500
C32 C33 1.372(4)
C32 H32A 0.9500
C33 C34 1.397(4)
C33 H33A 0.9500
C34 C35 1.414(3)
C34 C42 1.436(4)
C35 N5 1.359(3)
C35 C36 1.427(4)
C36 N6 1.356(3)
C36 C40 1.404(3)
C37 N6 1.327(4)
C37 C38 1.386(4)
C37 H37A 0.9500
C38 C39 1.373(4)
C38 H38A 0.9500
C39 C40 1.398(4)
C39 H39A 0.9500
C40 C41 1.437(3)
C41 C42 1.349(4)
C41 H41A 0.9500
C42 H42A 0.9500
N2 H1 0.85(3)
N4 H2 0.90(2)
N6 H3 0.81(3)
O1 Nb1 1.7192(16)
O2 Nb1 2.1657(16)
O5 Nb1 2.1147(16)
O6 Nb1 2.1086(14)
O9 Nb1 2.1402(17)
O10 Nb1 2.2058(15)
O13 Nb1 2.1258(14)
O1W H4 0.83(3)
O1W H5 0.69(3)
O2W H6 0.79(3)
O2W H7 0.83(3)
O3W H8 0.80(4)
O3W H9 0.71(4)
